data_4020035
loop_
_publ_author_name
'Peter Stanetty'
'Michael Schn\"urch'
'Kurt Mereiter'
'Marko D. Mihovilovic'

_journal_name_full 'Journal of Organic Chemistry'
_journal_page_first 567
_journal_page_last 574
_journal_paper_doi 10.1021/jo0484326
_journal_volume 70
_journal_year 2005
_chemical_formula_moiety 'C9 H13 Br N2 O S'
_chemical_formula_sum 'C9 H13 Br N2 O S'
_chemical_formula_weight 277.18
_chemical_name_systematic
;
N-[5-Bromo-3-methyl-thiazol-2(3H)-ylidene]-2,2-dimethylpropanamide
;
_space_group_IT_number 11
_symmetry_cell_setting monoclinic
_symmetry_space_group_name_Hall '-P 2yb'
_symmetry_space_group_name_H-M 'P 1 21/m 1'
_atom_sites_solution_hydrogens geom
_atom_sites_solution_primary direct
_atom_sites_solution_secondary difmap
_cell_angle_alpha 90.00
_cell_angle_beta 99.461(2)
_cell_angle_gamma 90.00
_cell_formula_units_Z 4
_cell_length_a 11.9778(13)
_cell_length_b 7.1149(8)
_cell_length_c 14.3189(16)
_cell_measurement_reflns_used 949
_cell_measurement_temperature 297(2)
_cell_measurement_theta_max 23.5
_cell_measurement_theta_min 2.9
_cell_volume 1203.7(2)
_diffrn_ambient_temperature 297(2)
_diffrn_measurement_device_type 'CCD area detector'
_diffrn_measurement_method 'phi and omega scans'
_diffrn_radiation_monochromator graphite
_diffrn_radiation_source 'normal-focus sealed tube'
_diffrn_radiation_type MoK\a
_diffrn_radiation_wavelength 0.71073
_diffrn_reflns_av_R_equivalents 0.0340
_diffrn_reflns_av_sigmaI/netI 0.0400
_diffrn_reflns_limit_h_max 14
_diffrn_reflns_limit_h_min -13
_diffrn_reflns_limit_k_max 8
_diffrn_reflns_limit_k_min -8
_diffrn_reflns_limit_l_max 17
_diffrn_reflns_limit_l_min -17
_diffrn_reflns_number 8404
_diffrn_reflns_theta_max 24.99
_diffrn_reflns_theta_min 1.72
_diffrn_standards_decay_% 0
_exptl_absorpt_coefficient_mu 3.561
_exptl_absorpt_correction_T_max 1.00
_exptl_absorpt_correction_T_min 0.66
_exptl_absorpt_correction_type multi-scan
_exptl_absorpt_process_details 'program SADABS'
_exptl_crystal_colour colorless
_exptl_crystal_density_diffrn 1.530
_exptl_crystal_density_meas ?
_exptl_crystal_density_method 'not measured'
_exptl_crystal_description prism
_exptl_crystal_F_000 560
_exptl_crystal_size_max 0.76
_exptl_crystal_size_mid 0.26
_exptl_crystal_size_min 0.08
_refine_ls_extinction_coef 0.0021(12)
_refine_ls_extinction_expression Fc^*^=kFc[1+0.001xFc^2^\l^3^/sin(2\q)]^-1/4^
_refine_ls_extinction_method SHELXL
_refine_ls_goodness_of_fit_ref 1.060
_refine_ls_hydrogen_treatment mixed
_refine_ls_matrix_type full
_refine_ls_number_parameters 164
_refine_ls_number_reflns 2288
_refine_ls_number_restraints 0
_refine_ls_restrained_S_all 1.060
_refine_ls_R_factor_all 0.0571
_refine_ls_R_factor_gt 0.0410
_refine_ls_shift/su_max 0.000
_refine_ls_shift/su_mean 0.000
_refine_ls_structure_factor_coef Fsqd
_refine_ls_weighting_details 'calc w=1/[\s^2^(Fo^2^)+(0.0723P)^2^+0.4136P] where P=(Fo^2^+2Fc^2^)/3'
_refine_ls_weighting_scheme calc
_refine_ls_wR_factor_gt 0.1151
_refine_ls_wR_factor_ref 0.1268
_reflns_number_gt 1735
_reflns_number_total 2288
_reflns_threshold_expression >2sigma(I)
_cod_depositor_comments
;
The following automatic conversions were performed:
'_symmetry_cell_setting' value 'Monoclinic' changed to 'monoclinic'
according to '/home/saulius/struct/CIF-dictionaries/cif_core.dic'
dictionary named 'cif_core.dic' version 2.4.1 from 2010-06-29.

Automatic conversion script
Id: cif_fix_enum 1527 2010-12-29 10:47:43Z saulius 
;
_cod_original_sg_symbol_H-M P2(1)/m
_cod_database_code 4020035

loop_
_symmetry_equiv_pos_as_xyz
'x, y, z'
'-x, y+1/2, -z'
'-x, -y, -z'
'x, -y-1/2, z'

loop_
_atom_site_label
_atom_site_type_symbol
_atom_site_fract_x
_atom_site_fract_y
_atom_site_fract_z
_atom_site_U_iso_or_equiv
_atom_site_adp_type
_atom_site_occupancy
_atom_site_symmetry_multiplicity
_atom_site_calc_flag
_atom_site_refinement_flags
_atom_site_disorder_assembly
_atom_site_disorder_group
Br Br 0.78209(5) 0.2500 0.36085(5) 0.0837(3) Uani 1 2 d S . .
S S 0.52917(11) 0.2500 0.38783(8) 0.0527(3) Uani 1 2 d S . .
O O 0.3435(3) 0.2500 0.4522(2) 0.0747(12) Uani 1 2 d S . .
N1 N 0.4644(4) 0.2500 0.2088(2) 0.0481(9) Uani 1 2 d S . .
N2 N 0.3110(3) 0.2500 0.2901(3) 0.0515(10) Uani 1 2 d S . .
C1 C 0.4197(4) 0.2500 0.2901(3) 0.0454(11) Uani 1 2 d S . .
C2 C 0.5801(4) 0.2500 0.2210(4) 0.0528(12) Uani 1 2 d S . .
H2 H 0.6211 0.2500 0.1712 0.063 Uiso 1 2 calc SR . .
C3 C 0.6279(4) 0.2500 0.3123(4) 0.0541(12) Uani 1 2 d S . .
C4 C 0.2757(4) 0.2500 0.3759(3) 0.0555(12) Uani 1 2 d S . .
C5 C 0.1477(5) 0.2500 0.3732(4) 0.0686(16) Uani 1 2 d S . .
C6 C 0.0994(6) 0.0856(15) 0.3235(8) 0.274(7) Uani 1 1 d . . .
H6A H 0.0189 0.0857 0.3216 0.411 Uiso 1 1 calc R . .
H6B H 0.1313 -0.0251 0.3557 0.411 Uiso 1 1 calc R . .
H6C H 0.1157 0.0866 0.2601 0.411 Uiso 1 1 calc R . .
C7 C 0.1192(7) 0.2500 0.4699(6) 0.140(4) Uani 1 2 d S . .
H7A H 0.0385 0.2500 0.4662 0.210 Uiso 1 2 d SR . .
H7B H 0.1504 0.1398 0.5031 0.210 Uiso 1 1 d R . .
C8 C 0.3938(5) 0.2500 0.1159(3) 0.0627(14) Uani 1 2 d S . .
H8A H 0.3156 0.2500 0.1232 0.094 Uiso 1 2 d SR . .
H8B H 0.4096 0.1398 0.0816 0.094 Uiso 1 1 d R . .
Br' Br 0.18005(5) 0.2500 0.75204(5) 0.0794(3) Uani 1 2 d S . .
S' S 0.42752(11) 0.2500 0.86557(8) 0.0521(3) Uani 1 2 d S . .
O' O 0.6091(3) 0.2500 0.9922(2) 0.0661(10) Uani 1 2 d S . .
N1' N 0.5082(4) 0.2500 0.7117(2) 0.0520(10) Uani 1 2 d S . .
N2' N 0.6522(4) 0.2500 0.8423(3) 0.0518(10) Uani 1 2 d S . .
C1' C 0.5453(4) 0.2500 0.8068(3) 0.0468(11) Uani 1 2 d S . .
C2' C 0.3917(5) 0.2500 0.6841(3) 0.0556(12) Uani 1 2 d S . .
H2' H 0.3562 0.2500 0.6213 0.067 Uiso 1 2 calc SR . .
C3' C 0.3365(5) 0.2500 0.7570(3) 0.0549(12) Uani 1 2 d S . .
C4' C 0.6802(4) 0.2500 0.9393(3) 0.0509(11) Uani 1 2 d S . .
C5' C 0.8056(5) 0.2500 0.9784(4) 0.0635(14) Uani 1 2 d S . .
C6' C 0.8295(6) 0.0899(14) 1.0451(8) 0.249(6) Uani 1 1 d . . .
H6'A H 0.9087 0.0875 1.0707 0.373 Uiso 1 1 calc R . .
H6'B H 0.8086 -0.0256 1.0122 0.373 Uiso 1 1 calc R . .
H6'C H 0.7865 0.1043 1.0957 0.373 Uiso 1 1 calc R . .
C7' C 0.8776(7) 0.2500 0.9100(6) 0.219(9) Uani 1 2 d S . .
H7'A H 0.9550 0.2500 0.9411 0.329 Uiso 1 2 d SR . .
H7'B H 0.8635 0.1398 0.8712 0.329 Uiso 1 1 d R . .
C8' C 0.5881(5) 0.2500 0.6452(3) 0.0663(15) Uani 1 2 d S . .
H8'A H 0.6641 0.2500 0.6794 0.099 Uiso 1 2 d SR . .
H8'B H 0.5764 0.1398 0.6061 0.099 Uiso 1 1 d R . .

loop_
_atom_site_aniso_label
_atom_site_aniso_U_11
_atom_site_aniso_U_22
_atom_site_aniso_U_33
_atom_site_aniso_U_23
_atom_site_aniso_U_13
_atom_site_aniso_U_12
Br 0.0476(4) 0.1013(5) 0.1005(5) 0.000 0.0074(3) 0.000
S 0.0494(7) 0.0671(8) 0.0413(6) 0.000 0.0062(5) 0.000
O 0.053(2) 0.129(4) 0.0432(18) 0.000 0.0117(16) 0.000
N1 0.054(3) 0.051(2) 0.0400(19) 0.000 0.0122(16) 0.000
N2 0.045(2) 0.069(3) 0.040(2) 0.000 0.0054(16) 0.000
C1 0.053(3) 0.046(3) 0.039(2) 0.000 0.012(2) 0.000
C2 0.060(3) 0.046(3) 0.056(3) 0.000 0.020(2) 0.000
C3 0.052(3) 0.050(3) 0.061(3) 0.000 0.011(2) 0.000
C4 0.051(3) 0.071(3) 0.045(3) 0.000 0.010(2) 0.000
C5 0.050(3) 0.102(5) 0.055(3) 0.000 0.014(2) 0.000
C6 0.085(5) 0.381(15) 0.373(14) -0.280(13) 0.090(7) -0.105(7)
C7 0.075(6) 0.247(13) 0.106(6) 0.000 0.039(5) 0.000
C8 0.071(4) 0.074(4) 0.043(3) 0.000 0.011(2) 0.000
Br' 0.0594(4) 0.0990(5) 0.0759(4) 0.000 -0.0005(3) 0.000
S' 0.0555(8) 0.0612(8) 0.0387(6) 0.000 0.0057(5) 0.000
O' 0.056(2) 0.100(3) 0.0418(17) 0.000 0.0087(16) 0.000
N1' 0.066(3) 0.058(2) 0.0307(18) 0.000 0.0048(17) 0.000
N2' 0.055(3) 0.060(2) 0.042(2) 0.000 0.0104(18) 0.000
C1' 0.059(3) 0.044(3) 0.037(2) 0.000 0.005(2) 0.000
C2' 0.065(3) 0.055(3) 0.043(2) 0.000 -0.003(2) 0.000
C3' 0.060(3) 0.053(3) 0.047(3) 0.000 -0.005(2) 0.000
C4' 0.053(3) 0.055(3) 0.044(2) 0.000 0.004(2) 0.000
C5' 0.052(3) 0.082(4) 0.056(3) 0.000 0.005(2) 0.000
C6' 0.076(5) 0.280(11) 0.361(13) 0.210(10) -0.047(6) 0.008(6)
C7' 0.062(5) 0.51(3) 0.087(6) 0.000 0.018(4) 0.000
C8' 0.079(4) 0.083(4) 0.039(2) 0.000 0.014(2) 0.000
